data_7117496
loop_
_publ_author_name
'Steudel, R.'
'Sandow, T.'
'Steidel, J.'

_publ_section_title
;
 Reversible Isomerization of Cyclo-octasulphur Monoxide; Preparation and
 X-Ray Crystal Structure of S8 O Sb Cl5
;
_journal_name_full
;
Journal of the Chemical Society. Chemical Communications (1972-)
;
_journal_page_first 180
_journal_page_last 181
_journal_volume 1980
_journal_year 1980
_chemical_formula_sum 'Cl5 O S8 Sb'
_chemical_name_systematic 'S8 O Sb Cl5'
_space_group_IT_number 62
_symmetry_space_group_name_Hall '-P 2n 2ac'
_symmetry_space_group_name_H-M 'P c m n'
_cell_angle_alpha 90
_cell_angle_beta 90
_cell_angle_gamma 90
_cell_formula_units_Z 4
_cell_length_a 10.52
_cell_length_b 8.8
_cell_length_c 16.21
_cell_volume 1500.657
_citation_journal_id_ASTM JCCCAT
_cod_data_source_file Steudel_JCCCAT_1980_870.cif
_cod_data_source_block Cl5O1S8Sb1
_cod_original_sg_symbol_Hall '-P 2ac 2n (z,y,-x)'
_cod_original_formula_sum 'Cl5 O1 S8 Sb1'
_cod_database_code 7117496

loop_
_symmetry_equiv_pos_as_xyz
x,y,z
x+1/2,-y,-z+1/2
-x+1/2,-y+1/2,z+1/2
-x,y+1/2,-z
-x,-y,-z
-x-1/2,y,z-1/2
x-1/2,y-1/2,-z-1/2
x,-y-1/2,z

loop_
_atom_site_label
_atom_site_type_symbol
_atom_site_fract_x
_atom_site_fract_y
_atom_site_fract_z
_atom_site_occupancy
_atom_site_U_iso_or_equiv
Cl1 Cl-1 0.4018 0.25 0.5308 1 0.0
Cl3 Cl-1 0.0978 0.25 0.6042 1 0.0
S4 S 0.7811 0.4359 0.2802 1 0.0
Sb1 Sb+5 0.1933 0.25 0.4751 1 0.0
S2 S 0.5132 0.4381 0.3797 1 0.0
S5 S 0.7864 0.25 0.204 1 0.0
S3 S 0.5983 0.5194 0.2763 1 0.0
Cl4 Cl-1 0.2048 0.5148 0.468 1 0.0
O1 O-2 0.281 0.25 0.3546 1 0.0
S1 S+2 0.4213 0.25 0.3251 1 0.0
Cl2 Cl-1 0.0071 0.25 0.3997 1 0.0
